data_7237099
loop_
_publ_author_name
'Huang, Wei'
'Li, Yujie'
'Yong, Juan'
'Liu, Yang'
'Wu, Dayu'

_publ_section_title
;
 Hydrazone-based cobalt complexes toward multielectron redox and spin
 crossover
;
_journal_issue 31
_journal_name_full 'RSC Advances'
_journal_page_first 17159
_journal_paper_doi 10.1039/C8RA02963F
_journal_volume 8
_journal_year 2018
_chemical_formula_sum 'C26 H22 Cl0 Co N8 O2'
_chemical_formula_weight 537.44
_space_group_crystal_system orthorhombic
_space_group_IT_number 41
_space_group_name_Hall 'A 2 -2ab'
_space_group_name_H-M_alt 'A e a 2'
_atom_sites_solution_hydrogens geom
_audit_creation_method SHELXL-2014/6
_audit_update_record
;
2017-08-31 deposited with the CCDC.
2018-04-19 downloaded from the CCDC.
;
_cell_angle_alpha 90
_cell_angle_beta 90
_cell_angle_gamma 90
_cell_formula_units_Z 4
_cell_length_a 12.408(2)
_cell_length_b 19.368(3)
_cell_length_c 9.8080(16)
_cell_measurement_reflns_used 5143
_cell_measurement_temperature 296(2)
_cell_measurement_theta_max 30.12
_cell_measurement_theta_min 0.33
_cell_volume 2357.0(7)
_computing_cell_refinement 'Bruker SMART'
_computing_data_collection 'Bruker SMART'
_computing_data_reduction 'Bruker SAINT'
_computing_molecular_graphics 'Bruker SHELXTL'
_computing_publication_material 'Bruker SHELXTL'
_computing_structure_refinement 'SHELXL-2014/6 (Sheldrick, 2014)'
_computing_structure_solution 'Bruker SHELXTL'
_diffrn_ambient_temperature 296(2)
_diffrn_measured_fraction_theta_full 0.978
_diffrn_measured_fraction_theta_max 0.998
_diffrn_measurement_device_type 'CCD area detector'
_diffrn_measurement_method 'phi and omega scans'
_diffrn_radiation_type MoK\a
_diffrn_radiation_wavelength 0.71073
_diffrn_reflns_av_R_equivalents 0.0261
_diffrn_reflns_av_unetI/netI 0.0378
_diffrn_reflns_Laue_measured_fraction_full 0.978
_diffrn_reflns_Laue_measured_fraction_max 0.998
_diffrn_reflns_limit_h_max 8
_diffrn_reflns_limit_h_min -14
_diffrn_reflns_limit_k_max 22
_diffrn_reflns_limit_k_min -22
_diffrn_reflns_limit_l_max 11
_diffrn_reflns_limit_l_min -11
_diffrn_reflns_number 6140
_diffrn_reflns_point_group_measured_fraction_full 0.977
_diffrn_reflns_point_group_measured_fraction_max 0.999
_diffrn_reflns_theta_full 25.242
_diffrn_reflns_theta_max 24.998
_diffrn_reflns_theta_min 2.103
_exptl_absorpt_coefficient_mu 0.771
_exptl_crystal_colour red
_exptl_crystal_density_diffrn 1.515
_exptl_crystal_description BLOCK
_exptl_crystal_F_000 1108
_exptl_crystal_size_max 0.32
_exptl_crystal_size_mid 0.25
_exptl_crystal_size_min 0.18
_refine_diff_density_max 0.209
_refine_diff_density_min -0.421
_refine_diff_density_rms 0.061
_refine_ls_abs_structure_details
;
 Refined as an inversion twin.
;
_refine_ls_abs_structure_Flack 0.02(5)
_refine_ls_extinction_method none
_refine_ls_goodness_of_fit_ref 1.098
_refine_ls_hydrogen_treatment constr
_refine_ls_matrix_type full
_refine_ls_number_parameters 170
_refine_ls_number_reflns 2054
_refine_ls_number_restraints 1
_refine_ls_restrained_S_all 1.097
_refine_ls_R_factor_all 0.0435
_refine_ls_R_factor_gt 0.0427
_refine_ls_shift/su_max 0.000
_refine_ls_shift/su_mean 0.000
_refine_ls_structure_factor_coef Fsqd
_refine_ls_weighting_details 'w=1/[\s^2^(Fo^2^)+(0.1000P)^2^+4.5000P] where P=(Fo^2^+2Fc^2^)/3'
_refine_ls_weighting_scheme calc
_refine_ls_wR_factor_gt 0.1522
_refine_ls_wR_factor_ref 0.1530
_reflns_Friedel_coverage 0.875
_reflns_Friedel_fraction_full 0.976
_reflns_Friedel_fraction_max 0.999
_reflns_number_gt 2004
_reflns_number_total 2054
_reflns_threshold_expression 'I > 2\s(I)'
_cod_data_source_file c8ra02963f2.cif
_cod_data_source_block 2_CCDC1
_cod_original_sg_symbol_Hall 'A 2 -2ac'
_cod_original_sg_symbol_H-M 'A b a 2'
_cod_database_code 7237099
_shelx_space_group_comment
;
The symmetry employed for this shelxl refinement is uniquely defined
by the following loop, which should always be used as a source of
symmetry information in preference to the above space-group names.
They are only intended as comments.
;
_shelx_estimated_absorpt_t_min 0.801
_shelx_estimated_absorpt_t_max 0.922
_shelxl_version_number 2014/6

loop_
_space_group_symop_operation_xyz
'x, y, z'
'-x, -y, z'
'-x+1/2, y, z+1/2'
'x+1/2, -y, z+1/2'
'x, y+1/2, z+1/2'
'-x, -y+1/2, z+1/2'
'-x+1/2, y+1/2, z+1'
'x+1/2, -y+1/2, z+1'

loop_
_atom_site_label
_atom_site_type_symbol
_atom_site_fract_x
_atom_site_fract_y
_atom_site_fract_z
_atom_site_U_iso_or_equiv
_atom_site_adp_type
_atom_site_occupancy
_atom_site_site_symmetry_order
_atom_site_calc_flag
_atom_site_refinement_flags_posn
_atom_site_refinement_flags_adp
_atom_site_refinement_flags_occupancy
Co1 Co 0.5000 0.5000 0.03585(17) 0.0272(4) Uani 1 2 d S T P
O1 O 0.5026(3) 0.4138(3) 0.1639(6) 0.0388(13) Uani 1 1 d . . .
N3 N 0.3424(4) 0.4696(3) 0.0501(6) 0.0290(11) Uani 1 1 d . . .
N4 N 0.3156(4) 0.4185(3) 0.1430(6) 0.0323(12) Uani 1 1 d . . .
N1 N 0.4190(4) 0.5579(3) -0.1225(6) 0.0310(11) Uani 1 1 d . . .
N2 N 0.2897(6) 0.6283(3) -0.3044(8) 0.0567(19) Uani 1 1 d . . .
C7 C 0.4078(5) 0.3921(3) 0.1937(7) 0.0290(13) Uani 1 1 d . . .
C5 C 0.2676(6) 0.5001(3) -0.0213(9) 0.0361(17) Uani 1 1 d . . .
C8 C 0.3946(5) 0.3358(3) 0.2929(7) 0.0319(14) Uani 1 1 d . . .
C4 C 0.3101(5) 0.5483(3) -0.1203(7) 0.0310(14) Uani 1 1 d . . .
C11 C 0.3765(8) 0.2305(4) 0.4902(8) 0.053(2) Uani 1 1 d . . .
H11 H 0.3705 0.1955 0.5548 0.064 Uiso 1 1 calc R U .
C9 C 0.2942(7) 0.3142(4) 0.3428(11) 0.055(2) Uani 1 1 d . . .
H9 H 0.2316 0.3342 0.3087 0.066 Uiso 1 1 calc R U .
C3 C 0.2464(8) 0.5857(3) -0.2135(10) 0.0457(17) Uani 1 1 d . . .
H3 H 0.1719 0.5805 -0.2112 0.055 Uiso 1 1 calc R U .
C1 C 0.4603(7) 0.5987(4) -0.2144(8) 0.0396(15) Uani 1 1 d . . .
H1 H 0.5348 0.6028 -0.2194 0.047 Uiso 1 1 calc R U .
C13 C 0.4851(6) 0.3009(5) 0.3427(9) 0.0437(18) Uani 1 1 d . . .
H13 H 0.5531 0.3119 0.3094 0.052 Uiso 1 1 calc R U .
C12 C 0.4745(7) 0.2505(5) 0.4402(9) 0.049(2) Uani 1 1 d . . .
H12 H 0.5363 0.2292 0.4735 0.059 Uiso 1 1 calc R U .
C2 C 0.3973(8) 0.6365(4) -0.3053(9) 0.057(2) Uani 1 1 d . . .
H2 H 0.4294 0.6671 -0.3661 0.069 Uiso 1 1 calc R U .
C6 C 0.1502(6) 0.4831(5) -0.0042(9) 0.047(2) Uani 1 1 d . . .
H5B H 0.1399 0.4343 -0.0149 0.070 Uiso 1 1 calc R U .
H5A H 0.1089 0.5073 -0.0718 0.070 Uiso 1 1 calc R U .
H5C H 0.1269 0.4969 0.0851 0.070 Uiso 1 1 calc R U .
C10 C 0.2873(8) 0.2643(5) 0.4408(12) 0.073(3) Uani 1 1 d . . .
H10 H 0.2198 0.2528 0.4754 0.087 Uiso 1 1 calc R U .

loop_
_atom_site_aniso_label
_atom_site_aniso_U_11
_atom_site_aniso_U_22
_atom_site_aniso_U_33
_atom_site_aniso_U_23
_atom_site_aniso_U_13
_atom_site_aniso_U_12
Co1 0.0216(6) 0.0329(6) 0.0272(6) 0.000 0.000 0.0007(4)
O1 0.026(3) 0.045(3) 0.045(3) 0.013(3) 0.0035(18) -0.0026(18)
N3 0.027(3) 0.031(2) 0.029(3) -0.004(2) -0.002(2) 0.002(2)
N4 0.027(3) 0.030(3) 0.040(3) 0.005(2) -0.002(2) -0.006(2)
N1 0.031(3) 0.032(3) 0.030(3) -0.002(2) -0.004(2) 0.007(2)
N2 0.076(5) 0.040(4) 0.053(4) -0.001(3) -0.031(4) 0.014(3)
C7 0.034(3) 0.025(3) 0.029(3) -0.005(2) 0.005(3) -0.007(2)
C5 0.029(4) 0.044(4) 0.036(3) -0.012(3) -0.003(3) 0.007(3)
C8 0.036(3) 0.025(3) 0.035(3) -0.001(3) 0.002(3) -0.007(2)
C4 0.040(4) 0.014(3) 0.039(3) -0.010(2) -0.010(3) 0.011(2)
C11 0.089(7) 0.029(3) 0.042(4) 0.010(3) 0.008(4) -0.017(4)
C9 0.043(4) 0.044(4) 0.079(6) 0.019(4) 0.025(4) -0.001(3)
C3 0.052(4) 0.040(4) 0.045(4) -0.010(5) -0.017(3) 0.013(4)
C1 0.048(4) 0.032(3) 0.038(4) 0.004(3) -0.002(4) 0.001(3)
C13 0.034(3) 0.050(5) 0.047(4) 0.009(4) -0.007(3) -0.003(3)
C12 0.056(5) 0.043(4) 0.048(5) 0.008(4) -0.010(4) -0.020(4)
C2 0.081(6) 0.044(4) 0.047(4) 0.015(4) -0.019(4) 0.005(4)
C6 0.025(3) 0.060(4) 0.056(5) -0.019(4) -0.008(3) 0.003(3)
C10 0.053(6) 0.074(6) 0.092(7) 0.032(6) 0.036(6) -0.011(5)

loop_
_atom_type_symbol
_atom_type_description
_atom_type_scat_dispersion_real
_atom_type_scat_dispersion_imag
_atom_type_scat_source
C C 0.0033 0.0016 'International Tables Vol C Tables 4.2.6.8 and 6.1.1.4'
H H 0.0000 0.0000 'International Tables Vol C Tables 4.2.6.8 and 6.1.1.4'
Cl Cl 0.1484 0.1585 'International Tables Vol C Tables 4.2.6.8 and 6.1.1.4'
Co Co 0.3494 0.9721 'International Tables Vol C Tables 4.2.6.8 and 6.1.1.4'
N N 0.0061 0.0033 'International Tables Vol C Tables 4.2.6.8 and 6.1.1.4'
O O 0.0106 0.0060 'International Tables Vol C Tables 4.2.6.8 and 6.1.1.4'

loop_
_geom_angle_atom_site_label_1
_geom_angle_atom_site_label_2
_geom_angle_atom_site_label_3
_geom_angle
_geom_angle_site_symmetry_1
_geom_angle_site_symmetry_3
N3 Co1 N3 172.2(3) 2_665 .
N3 Co1 O1 100.03(19) 2_665 .
N3 Co1 O1 75.17(18) . .
N3 Co1 O1 75.17(18) 2_665 2_665
N3 Co1 O1 100.03(19) . 2_665
O1 Co1 O1 106.1(4) . 2_665
N3 Co1 N1 75.8(2) 2_665 2_665
N3 Co1 N1 110.1(2) . 2_665
O1 Co1 N1 90.6(2) . 2_665
O1 Co1 N1 148.52(18) 2_665 2_665
N3 Co1 N1 110.1(2) 2_665 .
N3 Co1 N1 75.8(2) . .
O1 Co1 N1 148.52(18) . .
O1 Co1 N1 90.6(2) 2_665 .
N1 Co1 N1 88.2(3) 2_665 .
C7 O1 Co1 112.6(4) . .
C5 N3 N4 120.4(6) . .
C5 N3 Co1 120.9(5) . .
N4 N3 Co1 118.6(4) . .
C7 N4 N3 108.0(5) . .
C1 N1 C4 118.9(6) . .
C1 N1 Co1 128.9(5) . .
C4 N1 Co1 112.2(4) . .
C3 N2 C2 118.7(7) . .
O1 C7 N4 124.8(6) . .
O1 C7 C8 119.7(6) . .
N4 C7 C8 115.5(5) . .
N3 C5 C4 113.1(7) . .
N3 C5 C6 122.1(7) . .
C4 C5 C6 124.7(7) . .
C9 C8 C13 116.6(7) . .
C9 C8 C7 123.4(6) . .
C13 C8 C7 120.0(6) . .
N1 C4 C3 118.3(7) . .
N1 C4 C5 117.4(6) . .
C3 C4 C5 124.3(7) . .
C12 C11 C10 117.0(7) . .
C12 C11 H11 121.5 . .
C10 C11 H11 121.5 . .
C10 C9 C8 120.8(8) . .
C10 C9 H9 119.6 . .
C8 C9 H9 119.6 . .
N2 C3 C4 121.9(8) . .
N2 C3 H3 119.1 . .
C4 C3 H3 119.1 . .
N1 C1 C2 122.7(8) . .
N1 C1 H1 118.6 . .
C2 C1 H1 118.6 . .
C12 C13 C8 120.7(7) . .
C12 C13 H13 119.7 . .
C8 C13 H13 119.7 . .
C11 C12 C13 122.5(8) . .
C11 C12 H12 118.8 . .
C13 C12 H12 118.8 . .
N2 C2 C1 119.4(8) . .
N2 C2 H2 120.3 . .
C1 C2 H2 120.3 . .
C5 C6 H5B 109.5 . .
C5 C6 H5A 109.5 . .
H5B C6 H5A 109.5 . .
C5 C6 H5C 109.5 . .
H5B C6 H5C 109.5 . .
H5A C6 H5C 109.5 . .
C11 C10 C9 122.3(8) . .
C11 C10 H10 118.9 . .
C9 C10 H10 118.9 . .

loop_
_geom_bond_atom_site_label_1
_geom_bond_atom_site_label_2
_geom_bond_distance
_geom_bond_site_symmetry_2
Co1 N3 2.047(5) 2_665
Co1 N3 2.047(5) .
Co1 O1 2.089(6) .
Co1 O1 2.089(6) 2_665
Co1 N1 2.163(5) 2_665
Co1 N1 2.163(5) .
O1 C7 1.282(7) .
N3 C5 1.304(10) .
N3 N4 1.387(8) .
N4 C7 1.347(8) .
N1 C1 1.304(9) .
N1 C4 1.364(9) .
N2 C3 1.328(12) .
N2 C2 1.344(13) .
C7 C8 1.472(9) .
C5 C4 1.446(11) .
C5 C6 1.502(11) .
C8 C9 1.401(10) .
C8 C13 1.398(10) .
C4 C3 1.410(10) .
C11 C12 1.367(12) .
C11 C10 1.374(13) .
C11 H11 0.9300 .
C9 C10 1.367(13) .
C9 H9 0.9300 .
C3 H3 0.9300 .
C1 C2 1.393(11) .
C1 H1 0.9300 .
C13 C12 1.372(12) .
C13 H13 0.9300 .
C12 H12 0.9300 .
C2 H2 0.9300 .
C6 H5B 0.9600 .
C6 H5A 0.9600 .
C6 H5C 0.9600 .
C10 H10 0.9300 .

loop_
_geom_torsion_atom_site_label_1
_geom_torsion_atom_site_label_2
_geom_torsion_atom_site_label_3
_geom_torsion_atom_site_label_4
_geom_torsion
C5 N3 N4 C7 175.0(6)
Co1 N3 N4 C7 -8.6(7)
Co1 O1 C7 N4 3.8(9)
Co1 O1 C7 C8 -174.4(4)
N3 N4 C7 O1 2.9(9)
N3 N4 C7 C8 -178.9(5)
N4 N3 C5 C4 -175.6(5)
Co1 N3 C5 C4 8.1(8)
N4 N3 C5 C6 1.7(10)
Co1 N3 C5 C6 -174.6(5)
O1 C7 C8 C9 172.6(8)
N4 C7 C8 C9 -5.8(10)
O1 C7 C8 C13 -7.2(9)
N4 C7 C8 C13 174.5(7)
C1 N1 C4 C3 -3.1(9)
Co1 N1 C4 C3 176.8(5)
C1 N1 C4 C5 177.1(6)
Co1 N1 C4 C5 -3.0(7)
N3 C5 C4 N1 -2.8(8)
C6 C5 C4 N1 180.0(6)
N3 C5 C4 C3 177.4(6)
C6 C5 C4 C3 0.2(10)
C13 C8 C9 C10 3.6(13)
C7 C8 C9 C10 -176.1(8)
C2 N2 C3 C4 -1.2(11)
N1 C4 C3 N2 1.7(10)
C5 C4 C3 N2 -178.5(7)
C4 N1 C1 C2 4.1(11)
Co1 N1 C1 C2 -175.7(6)
C9 C8 C13 C12 -3.0(12)
C7 C8 C13 C12 176.8(7)
C10 C11 C12 C13 -1.5(13)
C8 C13 C12 C11 2.0(14)
C3 N2 C2 C1 2.1(13)
N1 C1 C2 N2 -3.6(13)
C12 C11 C10 C9 2.2(15)
C8 C9 C10 C11 -3.3(16)
